data_4323769
loop_
_publ_author_name
'H. V. Rasika Dias'
'Ziyun Wang'
'Wiechang Jin'

_publ_section_title
;
 Synthesis and Chemistry of
 [Hydrotris(3,5-bis(trifluoromethyl)pyrazolyl)borato]silver(I) Complexes
;
_journal_name_full 'Inorganic Chemistry'
_journal_page_first 6205
_journal_page_last 6215
_journal_paper_doi 10.1021/ic9712028
_journal_volume 36
_journal_year 1997
_chemical_formula_sum 'C23 H10 Ag B F18 N6'
_chemical_formula_weight 831.05
_chemical_name_systematic
;
 ?
;
_space_group_IT_number 14
_symmetry_cell_setting monoclinic
_symmetry_space_group_name_Hall '-P 2yn'
_symmetry_space_group_name_H-M 'P 1 21/n 1'
_atom_sites_solution_hydrogens geom
_atom_sites_solution_primary direct
_atom_sites_solution_secondary difmap
_audit_creation_method SHELXL
_cell_angle_alpha 90.00
_cell_angle_beta 112.237(6)
_cell_angle_gamma 90.00
_cell_formula_units_Z 4
_cell_length_a 14.919(1)
_cell_length_b 11.275(1)
_cell_length_c 18.336(2)
_cell_measurement_reflns_used 40
_cell_measurement_temperature 183(2)
_cell_measurement_theta_max 12.49
_cell_measurement_theta_min 4.71
_cell_volume 2854.9(5)
_computing_cell_refinement 'Siemens XSCANS'
_computing_data_collection 'Siemens XSCANS'
_computing_data_reduction 'Siemens SHELXTL'
_computing_molecular_graphics 'Siemens SHELXTL'
_computing_publication_material 'Siemens SHELXTL'
_computing_structure_refinement 'SHELXL-93 (Sheldrick, 1993)'
_computing_structure_solution 'SHELXS-86 (Sheldrick, 1990)'
_diffrn_ambient_temperature 183(2)
_diffrn_measurement_device 'Siemens P4'
_diffrn_measurement_method '\w scans'
_diffrn_radiation_monochromator graphite
_diffrn_radiation_source 'fine-focus sealed tube'
_diffrn_radiation_type MoK\a
_diffrn_radiation_wavelength 0.71073
_diffrn_reflns_av_R_equivalents 0.0248
_diffrn_reflns_av_sigmaI/netI 0.0354
_diffrn_reflns_limit_h_max 16
_diffrn_reflns_limit_h_min -1
_diffrn_reflns_limit_k_max 12
_diffrn_reflns_limit_k_min -1
_diffrn_reflns_limit_l_max 18
_diffrn_reflns_limit_l_min -19
_diffrn_reflns_number 4757
_diffrn_reflns_theta_max 22.50
_diffrn_reflns_theta_min 2.17
_diffrn_standards_decay_% 7.87
_diffrn_standards_interval_count 97
_diffrn_standards_number 3
_exptl_absorpt_coefficient_mu 0.852
_exptl_absorpt_correction_T_max 1.0000
_exptl_absorpt_correction_T_min 0.8238
_exptl_absorpt_correction_type empirical
_exptl_crystal_colour colorless
_exptl_crystal_density_diffrn 1.933
_exptl_crystal_description rods
_exptl_crystal_F_000 1616
_exptl_crystal_size_max 0.55
_exptl_crystal_size_mid 0.30
_exptl_crystal_size_min 0.17
_refine_diff_density_max 0.872
_refine_diff_density_min -0.751
_refine_diff_density_rms 0.070
_refine_ls_extinction_method none
_refine_ls_goodness_of_fit_all 1.035
_refine_ls_goodness_of_fit_obs 1.056
_refine_ls_matrix_type full
_refine_ls_number_parameters 450
_refine_ls_number_reflns 3727
_refine_ls_number_restraints 0
_refine_ls_restrained_S_all 1.042
_refine_ls_restrained_S_obs 1.056
_refine_ls_R_factor_all 0.0442
_refine_ls_R_factor_obs 0.0349
_refine_ls_shift/esd_max -0.003
_refine_ls_shift/esd_mean 0.000
_refine_ls_structure_factor_coef Fsqd
_refine_ls_weighting_details 'w=1/[\s^2^(Fo^2^)+(0.0338P)^2^+6.6571P] where P=(Fo^2^+2Fc^2^)/3'
_refine_ls_weighting_scheme calc
_refine_ls_wR_factor_all 0.0894
_refine_ls_wR_factor_obs 0.0824
_reflns_number_observed 3162
_reflns_number_total 3728
_reflns_observed_criterion >2sigma(I)
_cod_data_source_file ic9712028_4.cif
_cod_data_source_block rd175(Compound8)
_cod_depositor_comments
;
The following automatic conversions were performed:

'_refine_ls_weighting_scheme' value 'calc
w=1/[\s^2^(Fo^2^)+(0.0338P)^2^+6.6571P] where P=(Fo^2^+2Fc^2^)/3' was
changed to 'calc'. New tag '_refine_ls_weighting_details' was
created. The value of the new tag was set to
'w=1/[\s^2^(Fo^2^)+(0.0338P)^2^+6.6571P] where P=(Fo^2^+2Fc^2^)/3'.

Automatic conversion script
Id: cif_fix_values 3143 2015-03-26 13:38:13Z robertas 
;
_cod_original_cell_volume 2855.0(4)
_cod_database_code 4323769

loop_
_symmetry_equiv_pos_as_xyz
'x, y, z'
'-x+1/2, y+1/2, -z+1/2'
'-x, -y, -z'
'x-1/2, -y-1/2, z-1/2'

loop_
_atom_site_aniso_label
_atom_site_aniso_U_11
_atom_site_aniso_U_22
_atom_site_aniso_U_33
_atom_site_aniso_U_23
_atom_site_aniso_U_13
_atom_site_aniso_U_12
Ag 0.0457(2) 0.0277(2) 0.0296(2) -0.0066(2) 0.0162(2) -0.0022(2)
N11 0.033(2) 0.024(2) 0.025(2) 0.000(2) 0.014(2) -0.002(2)
N12 0.034(2) 0.021(2) 0.031(2) -0.002(2) 0.017(2) -0.003(2)
N21 0.030(2) 0.023(2) 0.029(2) -0.002(2) 0.015(2) 0.000(2)
N22 0.031(2) 0.027(2) 0.031(2) -0.002(2) 0.015(2) -0.002(2)
N31 0.030(2) 0.021(2) 0.023(2) 0.000(2) 0.012(2) 0.000(2)
N32 0.029(2) 0.034(2) 0.023(2) 0.001(2) 0.010(2) 0.002(2)
C13 0.029(2) 0.029(3) 0.033(2) 0.004(2) 0.014(2) -0.001(2)
C14 0.040(3) 0.033(3) 0.029(2) 0.008(2) 0.017(2) 0.002(2)
C15 0.036(2) 0.031(3) 0.024(2) 0.002(2) 0.015(2) -0.001(2)
C16 0.044(3) 0.028(3) 0.039(3) 0.003(2) 0.021(2) 0.004(2)
C17 0.060(3) 0.041(3) 0.023(2) 0.002(2) 0.014(2) -0.001(3)
C23 0.029(2) 0.033(3) 0.033(2) 0.001(2) 0.012(2) -0.001(2)
C24 0.031(3) 0.040(3) 0.046(3) 0.001(2) 0.020(2) 0.003(2)
C25 0.034(3) 0.029(3) 0.034(2) 0.001(2) 0.018(2) 0.003(2)
C26 0.035(3) 0.043(3) 0.044(3) 0.000(2) 0.013(2) -0.003(2)
C27 0.044(3) 0.034(3) 0.045(3) -0.003(2) 0.020(2) 0.009(2)
C33 0.024(2) 0.042(3) 0.020(2) 0.004(2) 0.007(2) 0.007(2)
C34 0.028(2) 0.046(3) 0.034(2) 0.008(2) 0.014(2) -0.003(2)
C35 0.029(2) 0.030(3) 0.031(2) 0.003(2) 0.009(2) -0.004(2)
C36 0.033(3) 0.064(4) 0.033(3) -0.007(3) 0.016(2) -0.002(3)
C37 0.050(3) 0.034(3) 0.046(3) -0.004(2) 0.023(3) -0.013(3)
F16A 0.056(2) 0.036(2) 0.138(3) -0.022(2) 0.033(2) -0.013(2)
F16B 0.155(4) 0.033(2) 0.054(2) 0.013(2) 0.034(2) 0.028(2)
F16C 0.100(3) 0.037(2) 0.086(2) -0.013(2) 0.069(2) -0.008(2)
F17A 0.146(3) 0.050(2) 0.027(2) 0.0023(15) 0.021(2) 0.003(2)
F17B 0.067(2) 0.063(2) 0.050(2) -0.017(2) 0.015(2) -0.025(2)
F17C 0.087(2) 0.053(2) 0.054(2) -0.016(2) 0.036(2) 0.008(2)
F26A 0.133(4) 0.065(2) 0.061(2) -0.001(2) 0.005(2) -0.058(2)
F26B 0.041(2) 0.105(3) 0.085(3) -0.035(2) -0.008(2) 0.016(2)
F26C 0.059(2) 0.102(3) 0.042(2) -0.023(2) 0.017(2) -0.015(2)
F27A 0.053(2) 0.075(2) 0.101(3) -0.041(2) 0.028(2) 0.015(2)
F27B 0.097(2) 0.049(2) 0.042(2) -0.0081(15) 0.034(2) 0.011(2)
F27C 0.089(2) 0.033(2) 0.077(2) -0.012(2) 0.048(2) -0.013(2)
F36A 0.080(3) 0.289(8) 0.167(5) -0.172(5) 0.097(3) -0.096(4)
F36B 0.146(4) 0.071(3) 0.055(2) 0.008(2) 0.046(2) 0.059(3)
F36C 0.108(3) 0.064(2) 0.026(2) -0.0015(14) 0.010(2) 0.031(2)
F37A 0.089(3) 0.066(2) 0.096(3) -0.030(2) 0.054(2) -0.050(2)
F37B 0.085(2) 0.066(2) 0.042(2) -0.014(2) 0.009(2) -0.012(2)
F37C 0.070(2) 0.032(2) 0.085(2) -0.015(2) 0.037(2) -0.002(2)
B 0.035(3) 0.021(3) 0.027(3) -0.001(2) 0.016(2) -0.002(2)
C1 0.079(4) 0.040(3) 0.046(3) -0.018(3) 0.025(3) -0.019(3)
C2 0.057(3) 0.032(3) 0.037(3) -0.014(2) 0.015(3) -0.004(2)
C3 0.045(3) 0.035(3) 0.031(2) -0.015(2) 0.010(2) -0.006(2)
C4 0.056(3) 0.045(3) 0.052(3) -0.017(3) 0.015(3) 0.004(3)
C5 0.049(3) 0.072(4) 0.057(4) -0.034(3) 0.026(3) -0.006(3)
C6 0.064(4) 0.076(4) 0.039(3) -0.020(3) 0.026(3) -0.021(3)
C7 0.061(4) 0.062(4) 0.038(3) -0.004(3) 0.016(3) -0.005(3)
C8 0.044(3) 0.049(3) 0.041(3) -0.009(3) 0.016(2) 0.003(3)

loop_
_atom_site_label
_atom_site_type_symbol
_atom_site_fract_x
_atom_site_fract_y
_atom_site_fract_z
_atom_site_U_iso_or_equiv
_atom_site_thermal_displace_type
_atom_site_occupancy
_atom_site_calc_flag
_atom_site_refinement_flags
_atom_site_disorder_group
Ag Ag 0.27530(3) 0.08423(3) 0.07963(2) 0.03373(13) Uani 1 d . .
N11 N 0.2175(2) -0.0143(3) -0.0990(2) 0.0266(8) Uani 1 d . .
N12 N 0.2322(2) 0.0894(3) -0.0584(2) 0.0274(8) Uani 1 d . .
N21 N 0.3461(2) -0.1442(3) 0.0018(2) 0.0264(8) Uani 1 d . .
N22 N 0.3825(3) -0.0669(3) 0.0626(2) 0.0291(8) Uani 1 d . .
N31 N 0.1703(2) -0.1528(3) -0.0092(2) 0.0242(8) Uani 1 d . .
N32 N 0.1680(2) -0.0732(3) 0.0455(2) 0.0287(8) Uani 1 d . .
C13 C 0.2036(3) 0.1748(4) -0.1121(2) 0.0294(10) Uani 1 d . .
C14 C 0.1698(3) 0.1294(4) -0.1885(3) 0.0327(11) Uani 1 d . .
H14 H 0.1458(3) 0.1710(4) -0.2358(3) 0.039 Uiso 1 calc R .
C15 C 0.1799(3) 0.0099(4) -0.1778(2) 0.0296(10) Uani 1 d . .
C16 C 0.2073(3) 0.3003(4) -0.0873(3) 0.0357(11) Uani 1 d . .
C17 C 0.1504(4) -0.0819(5) -0.2414(3) 0.0418(12) Uani 1 d . .
C23 C 0.4750(3) -0.0958(4) 0.1004(3) 0.0314(10) Uani 1 d . .
C24 C 0.5007(3) -0.1921(4) 0.0650(3) 0.0374(11) Uani 1 d . .
H24 H 0.5608(3) -0.2288(4) 0.0802(3) 0.045 Uiso 1 calc R .
C25 C 0.4178(3) -0.2205(4) 0.0032(3) 0.0310(10) Uani 1 d . .
C26 C 0.5357(3) -0.0275(5) 0.1710(3) 0.0416(12) Uani 1 d . .
C27 C 0.4057(3) -0.3197(4) -0.0530(3) 0.0398(12) Uani 1 d . .
C33 C 0.1001(3) -0.1107(4) 0.0704(2) 0.0292(10) Uani 1 d . .
C34 C 0.0579(3) -0.2146(4) 0.0338(3) 0.0352(11) Uani 1 d . .
H34 H 0.0095(3) -0.2583(4) 0.0417(3) 0.042 Uiso 1 calc R .
C35 C 0.1036(3) -0.2388(4) -0.0170(2) 0.0309(10) Uani 1 d . .
C36 C 0.0773(3) -0.0421(5) 0.1303(3) 0.0424(13) Uani 1 d . .
C37 C 0.0824(4) -0.3406(4) -0.0724(3) 0.0422(12) Uani 1 d . .
F16A F 0.2967(2) 0.3385(3) -0.0485(2) 0.0778(11) Uani 1 d . .
F16B F 0.1692(3) 0.3719(3) -0.1473(2) 0.0823(12) Uani 1 d . .
F16C F 0.1623(3) 0.3186(3) -0.0383(2) 0.0645(9) Uani 1 d . .
F17A F 0.1191(3) -0.0296(3) -0.3114(2) 0.0780(11) Uani 1 d . .
F17B F 0.0779(2) -0.1501(3) -0.2398(2) 0.0623(9) Uani 1 d . .
F17C F 0.2214(2) -0.1546(3) -0.2384(2) 0.0619(9) Uani 1 d . .
F26A F 0.5496(3) 0.0821(3) 0.1543(2) 0.0958(14) Uani 1 d . .
F26B F 0.6212(2) -0.0768(4) 0.2070(2) 0.0863(13) Uani 1 d . .
F26C F 0.4966(2) -0.0193(3) 0.2243(2) 0.0683(10) Uani 1 d . .
F27A F 0.4927(2) -0.3641(3) -0.0438(2) 0.0765(11) Uani 1 d . .
F27B F 0.3645(2) -0.2887(3) -0.1278(2) 0.0603(9) Uani 1 d . .
F27C F 0.3545(2) -0.4077(3) -0.0419(2) 0.0613(9) Uani 1 d . .
F36A F -0.0086(3) -0.0628(6) 0.1262(3) 0.164(3) Uani 1 d . .
F36B F 0.0801(3) 0.0762(3) 0.1201(2) 0.0884(13) Uani 1 d . .
F36C F 0.1382(3) -0.0565(3) 0.2017(2) 0.0709(10) Uani 1 d . .
F37A F 0.0234(3) -0.4164(3) -0.0563(2) 0.0778(11) Uani 1 d . .
F37B F 0.0373(2) -0.3072(3) -0.1466(2) 0.0688(10) Uani 1 d . .
F37C F 0.1594(2) -0.4020(3) -0.0678(2) 0.0601(8) Uani 1 d . .
B B 0.2383(4) -0.1369(4) -0.0557(3) 0.0268(11) Uani 1 d . .
C1 C 0.3471(4) 0.2469(5) 0.1497(3) 0.0548(15) Uani 1 d . .
C2 C 0.3182(4) 0.2049(4) 0.1962(3) 0.0425(12) Uani 1 d . .
C3 C 0.2869(3) 0.1664(4) 0.2582(3) 0.0380(12) Uani 1 d . .
C4 C 0.2095(4) 0.2242(5) 0.2681(3) 0.0526(14) Uani 1 d . .
H4 H 0.1794(4) 0.2881(5) 0.2361(3) 0.063 Uiso 1 calc R .
C5 C 0.1779(4) 0.1856(6) 0.3261(3) 0.058(2) Uani 1 d . .
H5 H 0.1264(4) 0.2236(6) 0.3329(3) 0.069 Uiso 1 calc R .
C6 C 0.2224(4) 0.0916(6) 0.3733(3) 0.058(2) Uani 1 d . .
H6 H 0.2002(4) 0.0655(6) 0.4116(3) 0.069 Uiso 1 calc R .
C7 C 0.2992(4) 0.0359(5) 0.3645(3) 0.0543(14) Uani 1 d . .
H7 H 0.3295(4) -0.0271(5) 0.3973(3) 0.065 Uiso 1 calc R .
C8 C 0.3318(4) 0.0728(5) 0.3069(3) 0.0446(13) Uani 1 d . .
H8 H 0.3839(4) 0.0346(5) 0.3010(3) 0.054 Uiso 1 calc R .
H H 0.2238(25) -0.2049(36) -0.0981(22) 0.020(10) Uiso 1 d . .
H1 H 0.3721(43) 0.2897(58) 0.1163(36) 0.082(21) Uiso 1 d . .

loop_
_atom_type_symbol
_atom_type_description
_atom_type_scat_dispersion_real
_atom_type_scat_dispersion_imag
_atom_type_scat_source
C C 0.0033 0.0016 'International Tables Vol C Tables 4.2.6.8 and 6.1.1.4'
H H 0.0000 0.0000 'International Tables Vol C Tables 4.2.6.8 and 6.1.1.4'
B B 0.0013 0.0007 'International Tables Vol C Tables 4.2.6.8 and 6.1.1.4'
N N 0.0061 0.0033 'International Tables Vol C Tables 4.2.6.8 and 6.1.1.4'
F F 0.0171 0.0103 'International Tables Vol C Tables 4.2.6.8 and 6.1.1.4'
Ag Ag -0.8971 1.1015 'International Tables Vol C Tables 4.2.6.8 and 6.1.1.4'

loop_
_geom_angle_atom_site_label_1
_geom_angle_atom_site_label_2
_geom_angle_atom_site_label_3
_geom_angle
_geom_angle_site_symmetry_1
_geom_angle_site_symmetry_3
_geom_angle_publ_flag
C1 Ag N32 155.0(2) . . ?
C1 Ag N12 117.8(2) . . ?
N32 Ag N12 81.34(12) . . ?
C1 Ag C2 29.3(2) . . ?
N32 Ag C2 126.8(2) . . ?
N12 Ag C2 144.1(2) . . ?
C1 Ag N22 116.6(2) . . ?
N32 Ag N22 81.34(12) . . ?
N12 Ag N22 78.82(12) . . ?
C2 Ag N22 122.83(15) . . ?
N12 N11 C15 108.9(3) . . ?
N12 N11 B 121.5(3) . . ?
C15 N11 B 129.5(4) . . ?
C13 N12 N11 106.2(3) . . ?
C13 N12 Ag 133.8(3) . . ?
N11 N12 Ag 119.1(2) . . ?
N22 N21 C25 108.8(3) . . ?
N22 N21 B 120.8(3) . . ?
C25 N21 B 130.4(4) . . ?
C23 N22 N21 106.5(3) . . ?
C23 N22 Ag 135.0(3) . . ?
N21 N22 Ag 118.5(2) . . ?
N32 N31 C35 109.1(3) . . ?
N32 N31 B 122.1(3) . . ?
C35 N31 B 128.8(3) . . ?
C33 N32 N31 106.2(3) . . ?
C33 N32 Ag 133.8(3) . . ?
N31 N32 Ag 119.9(2) . . ?
N12 C13 C14 111.8(4) . . ?
N12 C13 C16 120.1(4) . . ?
C14 C13 C16 128.1(4) . . ?
C15 C14 C13 103.9(4) . . ?
C14 C15 N11 109.3(4) . . ?
C14 C15 C17 126.1(4) . . ?
N11 C15 C17 124.6(4) . . ?
F16B C16 F16C 107.7(4) . . ?
F16B C16 F16A 106.2(4) . . ?
F16C C16 F16A 104.6(4) . . ?
F16B C16 C13 112.2(4) . . ?
F16C C16 C13 112.8(4) . . ?
F16A C16 C13 112.8(4) . . ?
F17C C17 F17A 107.4(4) . . ?
F17C C17 F17B 106.5(4) . . ?
F17A C17 F17B 106.6(4) . . ?
F17C C17 C15 113.7(4) . . ?
F17A C17 C15 109.8(4) . . ?
F17B C17 C15 112.5(4) . . ?
N22 C23 C24 111.3(4) . . ?
N22 C23 C26 119.8(4) . . ?
C24 C23 C26 128.9(4) . . ?
C25 C24 C23 104.4(4) . . ?
C24 C25 N21 109.0(4) . . ?
C24 C25 C27 126.1(4) . . ?
N21 C25 C27 124.9(4) . . ?
F26A C26 F26B 107.8(4) . . ?
F26A C26 F26C 105.1(5) . . ?
F26B C26 F26C 106.0(4) . . ?
F26A C26 C23 112.6(4) . . ?
F26B C26 C23 111.9(4) . . ?
F26C C26 C23 112.9(4) . . ?
F27C C27 F27B 107.0(4) . . ?
F27C C27 F27A 106.9(4) . . ?
F27B C27 F27A 106.1(4) . . ?
F27C C27 C25 112.7(4) . . ?
F27B C27 C25 114.1(4) . . ?
F27A C27 C25 109.6(4) . . ?
N32 C33 C34 111.8(4) . . ?
N32 C33 C36 120.4(4) . . ?
C34 C33 C36 127.8(4) . . ?
C35 C34 C33 104.2(4) . . ?
N31 C35 C34 108.6(4) . . ?
N31 C35 C37 125.5(4) . . ?
C34 C35 C37 125.8(4) . . ?
F36A C36 F36C 110.0(5) . . ?
F36A C36 F36B 104.8(5) . . ?
F36C C36 F36B 102.5(4) . . ?
F36A C36 C33 111.6(4) . . ?
F36C C36 C33 114.5(4) . . ?
F36B C36 C33 112.7(4) . . ?
F37C C37 F37B 107.9(4) . . ?
F37C C37 F37A 106.3(4) . . ?
F37B C37 F37A 106.7(4) . . ?
F37C C37 C35 114.0(4) . . ?
F37B C37 C35 112.2(4) . . ?
F37A C37 C35 109.3(4) . . ?
N21 B N31 110.0(3) . . ?
N21 B N11 110.3(4) . . ?
N31 B N11 109.4(3) . . ?
C2 C1 Ag 82.1(4) . . ?
C1 C2 C3 173.3(5) . . ?
C1 C2 Ag 68.6(3) . . ?
C3 C2 Ag 118.1(3) . . ?
C8 C3 C4 119.7(5) . . ?
C8 C3 C2 120.9(5) . . ?
C4 C3 C2 119.4(5) . . ?
C5 C4 C3 119.4(5) . . ?
C6 C5 C4 120.3(5) . . ?
C7 C6 C5 120.4(5) . . ?
C6 C7 C8 120.3(6) . . ?
C3 C8 C7 119.9(5) . . ?

loop_
_geom_bond_atom_site_label_1
_geom_bond_atom_site_label_2
_geom_bond_distance
_geom_bond_site_symmetry_2
_geom_bond_publ_flag
Ag C1 2.263(5) . ?
Ag N32 2.312(4) . ?
Ag N12 2.364(3) . ?
Ag C2 2.407(5) . ?
Ag N22 2.436(3) . ?
N11 N12 1.359(5) . ?
N11 C15 1.366(5) . ?
N11 B 1.564(6) . ?
N12 C13 1.327(5) . ?
N21 N22 1.357(5) . ?
N21 C25 1.366(5) . ?
N21 B 1.556(6) . ?
N22 C23 1.330(6) . ?
N31 N32 1.357(5) . ?
N31 C35 1.358(5) . ?
N31 B 1.563(6) . ?
N32 C33 1.327(5) . ?
C13 C14 1.396(6) . ?
C13 C16 1.481(6) . ?
C14 C15 1.361(6) . ?
C15 C17 1.495(6) . ?
C16 F16B 1.308(5) . ?
C16 F16C 1.324(5) . ?
C16 F16A 1.325(5) . ?
C17 F17C 1.325(6) . ?
C17 F17A 1.327(5) . ?
C17 F17B 1.336(6) . ?
C23 C24 1.390(6) . ?
C23 C26 1.484(7) . ?
C24 C25 1.362(6) . ?
C25 C27 1.485(6) . ?
C26 F26A 1.308(6) . ?
C26 F26B 1.317(6) . ?
C26 F26C 1.317(6) . ?
C27 F27C 1.315(6) . ?
C27 F27B 1.320(5) . ?
C27 F27A 1.340(5) . ?
C33 C34 1.377(7) . ?
C33 C36 1.484(7) . ?
C34 C35 1.375(6) . ?
C35 C37 1.486(7) . ?
C36 F36A 1.276(6) . ?
C36 F36C 1.291(5) . ?
C36 F36B 1.350(6) . ?
C37 F37C 1.317(6) . ?
C37 F37B 1.323(6) . ?
C37 F37A 1.337(5) . ?
C1 C2 1.189(8) . ?
C2 C3 1.450(7) . ?
C3 C8 1.382(7) . ?
C3 C4 1.396(7) . ?
C4 C5 1.386(8) . ?
C5 C6 1.371(8) . ?
C6 C7 1.369(8) . ?
C7 C8 1.383(7) . ?
